data_1507946
loop_
_publ_author_name
'Ohkoshi, Shin-Ichi'
'Imoto, Kenta'
'Tsunobuchi, Yoshihide'
'Takano, Shinjiro'
'Tokoro, Hiroko'

_publ_section_title
;
 Light-induced spin-crossover magnet.
;
_journal_issue 7
_journal_name_full 'Nature chemistry'
_journal_page_first 564
_journal_page_last 569
_journal_paper_doi 10.1038/nchem.1067
_journal_volume 3
_journal_year 2011
_chemical_formula_moiety 'C56 H48.2 Mn2 N24 Nb O8.20 '
_chemical_formula_sum 'C56 H48.2 Mn2 N24 Nb O8.2'
_chemical_formula_weight 1391.54
_chemical_name_systematic
;
 ?
;
_space_group_IT_number 88
_symmetry_cell_setting tetragonal
_symmetry_Int_Tables_number 88
_symmetry_space_group_name_Hall '-I 4ad'
_symmetry_space_group_name_H-M 'I 41/a :2'
_audit_creation_date 2011-04-08
_audit_creation_method 'by CrystalStructure 3.8'
_cell_angle_alpha 90.0000
_cell_angle_beta 90.0000
_cell_angle_gamma 90.0000
_cell_formula_units_Z 4
_cell_length_a 20.5155(15)
_cell_length_b 20.5155(15)
_cell_length_c 15.0907(13)
_cell_measurement_reflns_used 24541
_cell_measurement_temperature 294.1
_cell_measurement_theta_max 27.5
_cell_measurement_theta_min 3.0
_cell_volume 6351.5(9)
_computing_cell_refinement PROCESS-AUTO
_computing_data_collection PROCESS-AUTO
_computing_data_reduction CrystalStructure
_computing_publication_material 'CrystalStructure 3.8'
_computing_structure_refinement SHELXL
_computing_structure_solution SHELXS97
_diffrn_ambient_temperature 294.1
_diffrn_detector_area_resol_mean 10.00
_diffrn_measured_fraction_theta_full 0.996
_diffrn_measured_fraction_theta_max 0.996
_diffrn_measurement_device_type 'Rigaku RAXIS-RAPID'
_diffrn_measurement_method \w
_diffrn_radiation_type 'Mo K\a'
_diffrn_radiation_wavelength 0.71075
_diffrn_reflns_av_R_equivalents 0.034
_diffrn_reflns_limit_h_max 25
_diffrn_reflns_limit_h_min -26
_diffrn_reflns_limit_k_max 25
_diffrn_reflns_limit_k_min -26
_diffrn_reflns_limit_l_max 19
_diffrn_reflns_limit_l_min -19
_diffrn_reflns_number 30586
_diffrn_reflns_theta_full 27.48
_diffrn_reflns_theta_max 27.48
_exptl_absorpt_coefficient_mu 0.641
_exptl_absorpt_correction_T_max 0.726
_exptl_absorpt_correction_T_min 0.588
_exptl_absorpt_correction_type multi-scan
_exptl_absorpt_process_details
;
    Higashi, T. (1995). Program for Absorption Correction.
    Rigaku Corporation, Tokyo, Japan.
;
_exptl_crystal_colour yellow
_exptl_crystal_density_diffrn 1.455
_exptl_crystal_density_method 'not measured'
_exptl_crystal_description prism
_exptl_crystal_F_000 2834.40
_exptl_crystal_size_max 0.50
_exptl_crystal_size_mid 0.50
_exptl_crystal_size_min 0.50
_refine_diff_density_max 0.58
_refine_diff_density_min -0.33
_refine_ls_extinction_method none
_refine_ls_goodness_of_fit_ref 1.239
_refine_ls_hydrogen_treatment refall
_refine_ls_number_parameters 210
_refine_ls_number_reflns 3642
_refine_ls_R_factor_gt 0.0454
_refine_ls_shift/su_max 0.0000
_refine_ls_structure_factor_coef Fsqd
_refine_ls_weighting_details 'w = 1/[\s^2^(Fo^2^)+(0.0501P)^2^+28.7214P] where P=(Fo^2^+2Fc^2^)/3'
_refine_ls_weighting_scheme calc
_refine_ls_wR_factor_ref 0.1497
_reflns_number_gt 3272
_reflns_number_total 3642
_reflns_threshold_expression F^2^>2.0\s(F^2^)
_cod_data_source_file nchem.1067-s2.cif
_cod_data_source_block '_20100518mnnb'
_cod_original_sg_symbol_H-M 'I 41/a'
_cod_original_formula_sum 'C56 H48.2 Mn2 N24 Nb O8.20 '
_cod_database_code 1507946

loop_
_symmetry_equiv_pos_site_id
_symmetry_equiv_pos_as_xyz
1 +X,+Y,+Z
2 3/4-Y,1/4+X,1/4+Z
3 1/2-X,-Y,1/2+Z
4 3/4+Y,3/4-X,3/4+Z
5 -X,-Y,-Z
6 3/4+Y,1/4-X,1/4-Z
7 1/2+X,+Y,1/2-Z
8 3/4-Y,3/4+X,3/4-Z
9 1/2+X,1/2+Y,1/2+Z
10 1/4-Y,3/4+X,3/4+Z
11 -X,1/2-Y,+Z
12 1/4+Y,1/4-X,1/4+Z
13 1/2-X,1/2-Y,1/2-Z
14 1/4+Y,3/4-X,3/4-Z
15 +X,1/2+Y,-Z
16 1/4-Y,1/4+X,1/4-Z

loop_
_atom_site_label
_atom_site_type_symbol
_atom_site_fract_x
_atom_site_fract_y
_atom_site_fract_z
_atom_site_U_iso_or_equiv
_atom_site_adp_type
_atom_site_occupancy
_atom_site_symmetry_multiplicity
_atom_site_calc_flag
_atom_site_refinement_flags
Nb(1) Nb 0.5000 0.7500 1.1250 0.01873(15) Uani 1.00 4 d S
Mn(1) Mn 0.5000 0.5000 1.0000 0.0368(2) Uani 1.00 2 d S
O(1) O 0.5000 0.7500 0.7991(18) 0.41(15) Uiso 0.10 2 d SP
O(2) O 0.4403(2) 0.6454(2) 0.4674(2) 0.0826(13) Uani 1.00 1 d .
O(3) O 0.0761(2) 0.5212(2) 0.9908(3) 0.0931(15) Uani 1.00 1 d .
N(1) N 0.5007(2) 0.59410(16) 1.0587(2) 0.0504(9) Uani 1.00 1 d .
N(2) N 0.4943(2) 0.54698(17) 0.8604(2) 0.0446(8) Uani 1.00 1 d .
N(3) N 0.3856(2) 0.49929(19) 1.0075(2) 0.0549(9) Uani 1.00 1 d .
N(4) N 0.59976(19) 0.7497(2) 0.9444(2) 0.0528(9) Uani 1.00 1 d .
N(5) N 0.4710(2) 0.6154(2) 0.5373(2) 0.0516(9) Uani 1.00 1 d .
N(6) N 0.1412(2) 0.5394(2) 0.9925(3) 0.0648(11) Uani 1.00 1 d .
C(1) C 0.5009(2) 0.64689(17) 1.0823(2) 0.0336(7) Uani 1.00 1 d .
C(2) C 0.56555(18) 0.75001(19) 1.0042(2) 0.0338(7) Uani 1.00 1 d .
C(3) C 0.4993(2) 0.5119(2) 0.7859(2) 0.0471(10) Uani 1.00 1 d .
C(4) C 0.4721(3) 0.6080(2) 0.8517(3) 0.0600(13) Uani 1.00 1 d .
C(5) C 0.4867(2) 0.5362(2) 0.7027(3) 0.0562(12) Uani 1.00 1 d .
C(6) C 0.4562(2) 0.6349(2) 0.7706(3) 0.0579(12) Uani 1.00 1 d .
C(7) C 0.4618(2) 0.5990(2) 0.6948(2) 0.0469(9) Uani 1.00 1 d .
C(8) C 0.4420(2) 0.6270(2) 0.6096(3) 0.0599(13) Uani 1.00 1 d .
C(9) C 0.3489(2) 0.5541(2) 1.0025(4) 0.0683(15) Uani 1.00 1 d .
C(10) C 0.3524(2) 0.4436(2) 1.0115(4) 0.0638(13) Uani 1.00 1 d .
C(11) C 0.2817(2) 0.5540(2) 1.0007(4) 0.0664(14) Uani 1.00 1 d .
C(12) C 0.2864(2) 0.4395(2) 1.0112(4) 0.0686(15) Uani 1.00 1 d .
C(13) C 0.2483(2) 0.4952(2) 1.0045(3) 0.0557(11) Uani 1.00 1 d .
C(14) C 0.1772(2) 0.4908(3) 1.0017(4) 0.0728(15) Uani 1.00 1 d .
H(3c) H 0.5119 0.4685 0.7907 0.056 Uiso 1.00 1 c R
H(4c) H 0.4672 0.6333 0.9023 0.072 Uiso 1.00 1 c R
H(5c) H 0.4946 0.5110 0.6526 0.067 Uiso 1.00 1 c R
H(6c) H 0.4417 0.6778 0.7676 0.070 Uiso 1.00 1 c R
H(8c) H 0.4063 0.6549 0.6086 0.072 Uiso 1.00 1 c R
H(9c) H 0.3703 0.5940 1.0001 0.082 Uiso 1.00 1 c R
H(10c) H 0.3760 0.4050 1.0147 0.077 Uiso 1.00 1 c R
H(11c) H 0.2589 0.5930 0.9971 0.080 Uiso 1.00 1 c R
H(12c) H 0.2665 0.3989 1.0156 0.082 Uiso 1.00 1 c R
H(14c) H 0.1579 0.4500 1.0070 0.087 Uiso 1.00 1 c R
H(2) H 0.4599 0.6371 0.4214 0.099 Uiso 1.00 1 c R
H(3) H 0.0533 0.5538 0.9848 0.112 Uiso 1.00 1 c R

loop_
_atom_site_aniso_label
_atom_site_aniso_U_11
_atom_site_aniso_U_22
_atom_site_aniso_U_33
_atom_site_aniso_U_12
_atom_site_aniso_U_13
_atom_site_aniso_U_23
Nb(1) 0.02079(19) 0.02079(19) 0.0146(2) 0.0000 0.0000 0.0000
Mn(1) 0.0590(5) 0.0228(3) 0.0287(4) 0.0014(3) -0.0039(3) -0.0026(2)
O(2) 0.104(3) 0.106(3) 0.0379(18) 0.034(2) 0.0043(19) 0.021(2)
O(3) 0.059(2) 0.080(2) 0.140(4) 0.011(2) -0.005(2) 0.013(2)
N(1) 0.087(2) 0.0300(17) 0.0343(18) 0.0006(17) -0.0056(18) -0.0035(13)
N(2) 0.068(2) 0.0365(17) 0.0294(17) 0.0011(15) -0.0033(15) 0.0026(13)
N(3) 0.060(2) 0.044(2) 0.061(2) 0.0042(17) -0.0030(19) 0.0035(18)
N(4) 0.048(2) 0.080(2) 0.0302(17) 0.0016(19) 0.0123(15) -0.0032(17)
N(5) 0.063(2) 0.054(2) 0.0375(19) 0.0022(18) 0.0021(17) 0.0085(16)
N(6) 0.063(2) 0.060(2) 0.071(3) 0.002(2) -0.001(2) 0.004(2)
C(1) 0.050(2) 0.0283(16) 0.0221(16) 0.0011(14) -0.0022(14) 0.0016(13)
C(2) 0.0338(17) 0.043(2) 0.0248(16) 0.0009(14) -0.0007(14) -0.0007(14)
C(3) 0.071(2) 0.038(2) 0.032(2) 0.0047(19) 0.0027(19) -0.0003(16)
C(4) 0.096(4) 0.045(2) 0.039(2) 0.013(2) -0.005(2) -0.0007(19)
C(5) 0.085(3) 0.051(2) 0.033(2) 0.002(2) 0.005(2) 0.0005(18)
C(6) 0.081(3) 0.049(2) 0.044(2) 0.018(2) 0.000(2) 0.004(2)
C(7) 0.049(2) 0.054(2) 0.037(2) 0.0024(19) 0.0036(17) 0.0041(18)
C(8) 0.069(3) 0.070(3) 0.041(2) 0.021(2) 0.007(2) 0.009(2)
C(9) 0.066(3) 0.039(2) 0.099(4) 0.003(2) -0.008(3) 0.004(2)
C(10) 0.062(3) 0.040(2) 0.089(4) 0.007(2) 0.006(2) 0.007(2)
C(11) 0.064(3) 0.049(2) 0.087(4) 0.009(2) -0.006(2) 0.003(2)
C(12) 0.063(3) 0.045(2) 0.098(4) -0.003(2) 0.010(3) 0.007(2)
C(13) 0.056(2) 0.057(2) 0.054(2) 0.002(2) -0.001(2) 0.004(2)
C(14) 0.062(3) 0.067(3) 0.090(4) 0.000(2) 0.001(3) 0.013(3)

loop_
_atom_type_symbol
_atom_type_description
_atom_type_scat_dispersion_real
_atom_type_scat_dispersion_imag
_atom_type_scat_source
Mn Mn 0.337 0.728
;
International Tables for Crystallography
(1992, Vol. C, Tables 4.2.6.8 and 6.1.1.4)
;
Nb Nb -2.073 0.621
;
International Tables for Crystallography
(1992, Vol. C, Tables 4.2.6.8 and 6.1.1.4)
;
H H 0.000 0.000
;
International Tables for Crystallography
(1992, Vol. C, Table 6.1.1.4)
;
C C 0.003 0.002
;
International Tables for Crystallography
(1992, Vol. C, Tables 4.2.6.8 and 6.1.1.4)
;
N N 0.006 0.003
;
International Tables for Crystallography
(1992, Vol. C, Tables 4.2.6.8 and 6.1.1.4)
;
O O 0.011 0.006
;
International Tables for Crystallography
(1992, Vol. C, Tables 4.2.6.8 and 6.1.1.4)
;

loop_
_geom_angle_atom_site_label_1
_geom_angle_atom_site_label_2
_geom_angle_atom_site_label_3
_geom_angle
_geom_angle_publ_flag
_geom_angle_site_symmetry_1
_geom_angle_site_symmetry_3
C(1) Nb(1) C(1) 94.87(13) yes . 6_467
C(1) Nb(1) C(1) 146.13(12) yes . 11_665
C(1) Nb(1) C(1) 94.87(13) yes . 16_657
C(1) Nb(1) C(2) 76.17(13) yes . .
C(1) Nb(1) C(2) 70.52(13) yes . 6_467
C(1) Nb(1) C(2) 76.71(13) yes . 11_665
C(1) Nb(1) C(2) 143.35(13) yes . 16_657
C(1) Nb(1) C(1) 94.87(13) yes 6_467 11_665
C(1) Nb(1) C(1) 146.13(12) yes 6_467 16_657
C(1) Nb(1) C(2) 143.35(13) yes 6_467 .
C(1) Nb(1) C(2) 76.17(13) yes 6_467 6_467
C(1) Nb(1) C(2) 70.52(13) yes 6_467 11_665
C(1) Nb(1) C(2) 76.71(13) yes 6_467 16_657
C(1) Nb(1) C(1) 94.87(13) yes 11_665 16_657
C(1) Nb(1) C(2) 76.71(13) yes 11_665 .
C(1) Nb(1) C(2) 143.35(13) yes 11_665 6_467
C(1) Nb(1) C(2) 76.17(13) yes 11_665 11_665
C(1) Nb(1) C(2) 70.52(13) yes 11_665 16_657
C(1) Nb(1) C(2) 70.52(13) yes 16_657 .
C(1) Nb(1) C(2) 76.71(13) yes 16_657 6_467
C(1) Nb(1) C(2) 143.35(13) yes 16_657 11_665
C(1) Nb(1) C(2) 76.17(13) yes 16_657 16_657
C(2) Nb(1) C(2) 130.36(13) yes . 6_467
C(2) Nb(1) C(2) 72.83(13) yes . 11_665
C(2) Nb(1) C(2) 130.36(13) yes . 16_657
C(2) Nb(1) C(2) 130.36(13) yes 6_467 11_665
C(2) Nb(1) C(2) 72.83(13) yes 6_467 16_657
C(2) Nb(1) C(2) 130.36(13) yes 11_665 16_657
N(1) Mn(1) N(1) 180.0(2) yes . 5_667
Mn(1) N(1) C(1) 173.5(3) yes . .
C(3) N(2) C(4) 116.5(3) yes . .
C(9) N(3) C(10) 115.4(4) yes . .
O(2) N(5) C(8) 111.3(4) yes . .
O(3) N(6) C(14) 111.0(4) yes . .
Nb(1) C(1) N(1) 178.6(3) yes . .
Nb(1) C(2) N(4) 178.5(3) yes . .
N(2) C(3) C(5) 123.9(4) yes . .
N(2) C(4) C(6) 122.8(4) yes . .
C(3) C(5) C(7) 118.9(4) yes . .
C(4) C(6) C(7) 120.4(4) yes . .
C(5) C(7) C(6) 117.3(4) yes . .
C(5) C(7) C(8) 122.7(4) yes . .
C(6) C(7) C(8) 120.0(4) yes . .
N(5) C(8) C(7) 123.5(4) yes . .
N(3) C(9) C(11) 123.7(4) yes . .
N(3) C(10) C(12) 124.4(4) yes . .
C(9) C(11) C(13) 119.6(4) yes . .
C(10) C(12) C(13) 120.7(4) yes . .
C(11) C(13) C(12) 116.1(4) yes . .
C(11) C(13) C(14) 123.1(5) yes . .
C(12) C(13) C(14) 120.8(4) yes . .
N(6) C(14) C(13) 122.9(5) yes . .
N(5) O(2) H(2) 109.5 no . .
N(6) O(3) H(3) 109.5 no . .
N(2) C(3) H(3c) 118.0 no . .
C(5) C(3) H(3c) 118.1 no . .
N(2) C(4) H(4c) 118.6 no . .
C(6) C(4) H(4c) 118.6 no . .
C(3) C(5) H(5c) 120.6 no . .
C(7) C(5) H(5c) 120.6 no . .
C(4) C(6) H(6c) 119.8 no . .
C(7) C(6) H(6c) 119.8 no . .
N(5) C(8) H(8c) 118.2 no . .
C(7) C(8) H(8c) 118.2 no . .
N(3) C(9) H(9c) 118.1 no . .
C(11) C(9) H(9c) 118.1 no . .
N(3) C(10) H(10c) 117.8 no . .
C(12) C(10) H(10c) 117.8 no . .
C(9) C(11) H(11c) 120.2 no . .
C(13) C(11) H(11c) 120.2 no . .
C(10) C(12) H(12c) 119.6 no . .
C(13) C(12) H(12c) 119.7 no . .
N(6) C(14) H(14c) 118.5 no . .
C(13) C(14) H(14c) 118.5 no . .

loop_
_geom_bond_atom_site_label_1
_geom_bond_atom_site_label_2
_geom_bond_distance
_geom_bond_publ_flag
_geom_bond_site_symmetry_2
Nb(1) C(1) 2.211(3) yes .
Nb(1) C(1) 2.211(4) yes 6_467
Nb(1) C(1) 2.211(3) yes 11_665
Nb(1) C(1) 2.211(4) yes 16_657
Nb(1) C(2) 2.265(3) yes .
Nb(1) C(2) 2.265(3) yes 6_467
Nb(1) C(2) 2.265(3) yes 11_665
Nb(1) C(2) 2.265(3) yes 16_657
Mn(1) N(1) 2.124(3) yes .
Mn(1) N(1) 2.124(3) yes 5_667
O(2) N(5) 1.374(5) yes .
O(3) N(6) 1.386(6) yes .
N(1) C(1) 1.140(4) yes .
N(2) C(3) 1.339(5) yes .
N(2) C(4) 1.339(6) yes .
N(3) C(9) 1.354(6) yes .
N(3) C(10) 1.332(6) yes .
N(4) C(2) 1.143(5) yes .
N(5) C(8) 1.264(6) yes .
N(6) C(14) 1.248(7) yes .
C(3) C(5) 1.375(6) yes .
C(4) C(6) 1.381(7) yes .
C(5) C(7) 1.391(6) yes .
C(6) C(7) 1.366(6) yes .
C(7) C(8) 1.466(6) yes .
C(9) C(11) 1.381(7) yes .
C(10) C(12) 1.356(7) yes .
C(11) C(13) 1.387(7) yes .
C(12) C(13) 1.390(7) yes .
C(13) C(14) 1.461(7) yes .
C(3) H(3c) 0.930 no .
C(4) H(4c) 0.930 no .
C(5) H(5c) 0.930 no .
C(6) H(6c) 0.930 no .
C(8) H(8c) 0.930 no .
C(9) H(9c) 0.930 no .
C(10) H(10c) 0.930 no .
C(11) H(11c) 0.930 no .
C(12) H(12c) 0.930 no .
C(14) H(14c) 0.930 no .

loop_
_geom_contact_atom_site_label_1
_geom_contact_atom_site_label_2
_geom_contact_distance
_geom_contact_site_symmetry_2
Mn(1) N(2) 2.319(3) .
Mn(1) N(2) 2.319(3) 5_667
Mn(1) N(3) 2.349(4) .
Mn(1) N(3) 2.349(4) 5_667
Mn(1) C(3) 3.240(4) .
Mn(1) C(3) 3.240(4) 5_667
Mn(1) C(4) 3.201(4) .
Mn(1) C(4) 3.201(4) 5_667
Mn(1) C(9) 3.292(5) .
Mn(1) C(9) 3.292(5) 5_667
Mn(1) C(10) 3.247(5) .
Mn(1) C(10) 3.247(5) 5_667
O(1) O(2) 2.484(5) 6_466
O(1) O(2) 2.484(5) 16_656
O(1) N(4) 3.00(2) .
O(1) N(4) 3.00(2) 11_665
O(1) N(5) 3.111(12) 6_466
O(1) N(5) 3.111(12) 16_656
O(1) C(2) 3.37(2) .
O(1) C(2) 3.37(2) 11_665
O(1) C(4) 3.073(8) .
O(1) C(4) 3.073(8) 11_665
O(1) C(6) 2.563(7) .
O(1) C(6) 2.563(7) 11_665
O(1) C(7) 3.563(13) .
O(1) C(7) 3.563(13) 11_665
O(2) O(1) 2.484(5) 6_466
O(2) O(3) 3.453(6) 3_564
O(2) N(4) 2.730(5) 6_466
O(2) C(4) 3.365(7) 6_466
O(2) C(6) 3.255(7) 6_466
O(3) O(2) 3.453(6) 3_565
O(3) O(3) 3.254(6) 5_567
O(3) N(5) 3.047(6) 3_565
O(3) N(5) 2.926(6) 7_456
O(3) C(5) 3.463(7) 7_456
O(3) C(8) 3.550(7) 3_565
N(1) N(2) 3.148(4) .
N(1) N(2) 3.143(4) 5_667
N(1) N(3) 3.154(5) .
N(1) N(3) 3.180(5) 5_667
N(1) C(3) 3.197(5) 5_667
N(1) C(4) 3.192(6) .
N(1) C(9) 3.329(7) .
N(1) C(10) 3.289(7) 5_667
N(2) Mn(1) 2.319(3) .
N(2) N(1) 3.148(4) .
N(2) N(1) 3.143(4) 5_667
N(2) N(3) 3.295(5) .
N(2) N(3) 3.307(5) 5_667
N(3) Mn(1) 2.349(4) .
N(3) N(1) 3.154(5) .
N(3) N(1) 3.180(5) 5_667
N(3) N(2) 3.295(5) .
N(3) N(2) 3.307(5) 5_667
N(4) O(1) 3.00(2) .
N(4) O(2) 2.730(5) 16_656
N(4) C(4) 3.557(6) 11_665
N(5) O(1) 3.111(12) 6_466
N(5) O(3) 3.047(6) 3_564
N(5) O(3) 2.926(6) 7_556
N(6) C(6) 3.491(6) 2_555
C(2) O(1) 3.37(2) .
C(3) Mn(1) 3.240(4) .
C(3) N(1) 3.197(5) 5_667
C(4) Mn(1) 3.201(4) .
C(4) O(1) 3.073(8) .
C(4) O(2) 3.365(7) 16_656
C(4) N(1) 3.192(6) .
C(4) N(4) 3.557(6) 11_665
C(4) C(9) 3.577(8) .
C(5) O(3) 3.463(7) 7_556
C(6) O(1) 2.563(7) .
C(6) O(2) 3.255(7) 16_656
C(6) N(6) 3.491(7) 4_454
C(7) O(1) 3.563(13) .
C(8) O(3) 3.550(7) 3_564
C(9) Mn(1) 3.292(5) .
C(9) N(1) 3.329(7) .
C(9) C(4) 3.577(8) .
C(10) Mn(1) 3.247(5) .
C(10) N(1) 3.289(7) 5_667
Mn(1) H(3c) 3.233 .
Mn(1) H(3c) 3.233 5_667
Mn(1) H(4c) 3.180 .
Mn(1) H(4c) 3.180 5_667
Mn(1) H(9c) 3.286 .
Mn(1) H(9c) 3.286 5_667
Mn(1) H(10c) 3.214 .
Mn(1) H(10c) 3.214 5_667
O(1) H(4c) 2.934 .
O(1) H(4c) 2.934 11_665
O(1) H(6c) 1.963 .
O(1) H(6c) 1.963 11_665
O(1) H(2) 2.497 6_466
O(1) H(2) 2.497 16_656
O(2) H(4c) 3.546 6_466
O(2) H(6c) 3.361 6_466
O(2) H(6c) 2.877 16_656
O(2) H(14c) 2.871 3_564
O(2) H(2) 0.820 .
O(2) H(3) 3.071 7_556
O(3) H(5c) 2.916 3_565
O(3) H(5c) 2.742 7_456
O(3) H(6c) 3.520 2_555
O(3) H(8c) 3.437 2_555
O(3) H(2) 3.494 3_565
O(3) H(3) 0.820 .
O(3) H(3) 3.091 5_567
N(1) H(3c) 2.623 5_667
N(1) H(4c) 2.587 .
N(1) H(9c) 2.817 .
N(1) H(10c) 2.763 5_667
N(2) H(9c) 3.442 .
N(2) H(10c) 3.406 5_667
N(3) H(4c) 3.589 .
N(4) H(3c) 2.847 12_565
N(4) H(4c) 2.836 11_665
N(4) H(5c) 3.370 12_565
N(4) H(6c) 3.170 11_665
N(4) H(9c) 3.371 11_665
N(4) H(10c) 3.271 5_667
N(4) H(2) 1.947 16_656
N(5) H(6c) 2.729 16_656
N(5) H(8c) 3.107 16_656
N(5) H(14c) 3.000 3_564
N(5) H(2) 1.820 .
N(5) H(3) 3.595 3_564
N(5) H(3) 2.136 7_556
N(6) H(6c) 3.451 2_555
N(6) H(8c) 3.276 2_555
N(6) H(3) 1.831 .
C(1) H(3c) 3.057 5_667
C(1) H(4c) 2.817 .
C(1) H(9c) 3.145 .
C(1) H(10c) 3.109 5_667
C(2) H(3c) 3.195 12_565
C(2) H(4c) 3.488 .
C(2) H(4c) 2.923 11_665
C(2) H(9c) 3.461 11_665
C(2) H(10c) 3.410 5_667
C(2) H(2) 2.939 16_656
C(3) H(11c) 3.285 4_454
C(3) H(12c) 3.220 14_556
C(4) H(9c) 3.077 .
C(4) H(2) 3.582 16_656
C(5) H(8c) 3.446 16_656
C(5) H(11c) 3.160 4_454
C(5) H(12c) 3.531 14_556
C(5) H(3) 3.164 7_556
C(6) H(8c) 3.480 16_656
C(6) H(2) 3.593 6_466
C(6) H(3) 3.417 4_454
C(7) H(8c) 3.084 16_656
C(7) H(11c) 3.383 4_454
C(7) H(3) 3.426 7_556
C(8) H(6c) 3.546 16_656
C(8) H(8c) 3.233 16_656
C(8) H(14c) 3.015 3_564
C(8) H(2) 2.871 .
C(8) H(3) 3.082 7_556
C(9) H(4c) 3.289 .
C(14) H(3) 2.862 .
H(3c) Mn(1) 3.233 .
H(3c) N(1) 2.623 5_667
H(3c) N(4) 2.847 10_644
H(3c) C(1) 3.057 5_667
H(3c) C(2) 3.195 10_644
H(3c) H(11c) 3.558 4_454
H(3c) H(12c) 2.952 14_556
H(4c) Mn(1) 3.180 .
H(4c) O(1) 2.934 .
H(4c) O(2) 3.546 16_656
H(4c) N(1) 2.587 .
H(4c) N(3) 3.589 .
H(4c) N(4) 2.836 11_665
H(4c) C(1) 2.817 .
H(4c) C(2) 3.488 .
H(4c) C(2) 2.923 11_665
H(4c) C(9) 3.289 .
H(4c) H(9c) 2.604 .
H(4c) H(10c) 3.541 5_667
H(4c) H(2) 3.554 16_656
H(5c) O(3) 2.916 3_564
H(5c) O(3) 2.742 7_556
H(5c) N(4) 3.370 10_644
H(5c) H(11c) 3.446 4_454
H(5c) H(12c) 3.443 14_556
H(5c) H(2) 3.370 5_666
H(5c) H(3) 3.024 3_564
H(5c) H(3) 2.553 7_556
H(6c) O(1) 1.963 .
H(6c) O(2) 2.877 6_466
H(6c) O(2) 3.361 16_656
H(6c) O(3) 3.520 4_454
H(6c) N(4) 3.170 11_665
H(6c) N(5) 2.729 6_466
H(6c) N(6) 3.451 4_454
H(6c) C(8) 3.546 6_466
H(6c) H(2) 2.721 6_466
H(6c) H(3) 2.898 4_454
H(8c) O(3) 3.437 4_454
H(8c) N(5) 3.107 6_466
H(8c) N(6) 3.276 4_454
H(8c) C(5) 3.446 6_466
H(8c) C(6) 3.480 6_466
H(8c) C(7) 3.084 6_466
H(8c) C(8) 3.233 6_466
H(8c) H(14c) 2.951 3_564
H(8c) H(2) 3.054 .
H(8c) H(3) 2.964 4_454
H(9c) Mn(1) 3.286 .
H(9c) N(1) 2.817 .
H(9c) N(2) 3.442 .
H(9c) N(4) 3.371 11_665
H(9c) C(1) 3.145 .
H(9c) C(2) 3.461 11_665
H(9c) C(4) 3.077 .
H(9c) H(4c) 2.604 .
H(10c) Mn(1) 3.214 .
H(10c) N(1) 2.763 5_667
H(10c) N(2) 3.406 5_667
H(10c) N(4) 3.271 5_667
H(10c) C(1) 3.109 5_667
H(10c) C(2) 3.410 5_667
H(10c) H(4c) 3.541 5_667
H(10c) H(2) 3.346 4_455
H(11c) C(3) 3.285 2_555
H(11c) C(5) 3.160 2_555
H(11c) C(7) 3.383 2_555
H(11c) H(3c) 3.558 2_555
H(11c) H(5c) 3.446 2_555
H(12c) C(3) 3.220 8_546
H(12c) C(5) 3.531 8_546
H(12c) H(3c) 2.952 8_546
H(12c) H(5c) 3.443 8_546
H(14c) O(2) 2.871 3_565
H(14c) N(5) 3.000 3_565
H(14c) C(8) 3.015 3_565
H(14c) H(8c) 2.951 3_565
H(14c) H(2) 3.272 3_565
H(14c) H(3) 3.042 .
H(2) O(1) 2.497 6_466
H(2) O(2) 0.820 .
H(2) O(3) 3.494 3_564
H(2) N(4) 1.947 6_466
H(2) N(5) 1.820 .
H(2) C(2) 2.939 6_466
H(2) C(4) 3.582 6_466
H(2) C(6) 3.593 16_656
H(2) C(8) 2.871 .
H(2) H(4c) 3.554 6_466
H(2) H(5c) 3.370 5_666
H(2) H(6c) 2.721 16_656
H(2) H(8c) 3.054 .
H(2) H(10c) 3.346 2_554
H(2) H(14c) 3.272 3_564
H(2) H(3) 2.933 7_556
H(3) O(2) 3.071 7_456
H(3) O(3) 0.820 .
H(3) O(3) 3.091 5_567
H(3) N(5) 3.595 3_565
H(3) N(5) 2.136 7_456
H(3) N(6) 1.831 .
H(3) C(5) 3.164 7_456
H(3) C(6) 3.417 2_555
H(3) C(7) 3.426 7_456
H(3) C(8) 3.082 7_456
H(3) C(14) 2.862 .
H(3) H(5c) 3.024 3_565
H(3) H(5c) 2.553 7_456
H(3) H(6c) 2.898 2_555
H(3) H(8c) 2.964 2_555
H(3) H(14c) 3.042 .
H(3) H(2) 2.933 7_456
H(3) H(3) 3.141 5_567
